data_8000100
loop_
_publ_author_name
'Kyushin, Soichiro'
'Ueta, Yoshinori'
'Tanaka, Ryoji'
'Matsumoto, Hideyuki'

_publ_section_title
;
 Hexa-, Hepta-, and Octacyclic Ladder Polysilanes
;
_journal_issue 2
_journal_name_full 'Chemistry Letters'
_journal_page_first 182
_journal_paper_doi 10.1246/cl.2006.182
_journal_volume 35
_journal_year 2006
_chemical_formula_moiety 'C60 H140 Si16, C5 H12'
_chemical_formula_sum 'C65 H152 Si16'
_chemical_formula_weight 1383.27
_space_group_IT_number 2
_symmetry_cell_setting triclinic
_symmetry_Int_Tables_number 2
_symmetry_space_group_name_Hall '-P 1'
_symmetry_space_group_name_H-M 'P -1'
_cell_angle_alpha 103.002(8)
_cell_angle_beta 103.312(8)
_cell_angle_gamma 76.488(8)
_cell_formula_units_Z 2
_cell_length_a 11.1272(9)
_cell_length_b 20.072(1)
_cell_length_c 21.295(2)
_cell_measurement_reflns_used 28178
_cell_measurement_temperature 153
_cell_measurement_theta_max 26.4
_cell_measurement_theta_min 2.0
_cell_volume 4426.0(6)
_computing_cell_refinement CRYSTALCLEAR
_computing_data_collection CRYSTALCLEAR
_computing_data_reduction 'teXsan Ver. 1.11'
_computing_molecular_graphics ORTEP-II
_computing_publication_material 'teXsan Ver. 1.11'
_computing_structure_refinement 'teXsan Ver. 1.11'
_computing_structure_solution SHELXS86
_diffrn_detector_area_resol_mean 10.00
_diffrn_measured_fraction_theta_full 0.893
_diffrn_measured_fraction_theta_max 0.893
_diffrn_measurement_device_type 'Rigaku RAXIS-IV Imaging Plate'
_diffrn_measurement_method \w
_diffrn_radiation_type 'Mo K\a'
_diffrn_radiation_wavelength 0.7107
_diffrn_reflns_av_R_equivalents 0.064
_diffrn_reflns_limit_h_max 13
_diffrn_reflns_limit_h_min -10
_diffrn_reflns_limit_k_max 25
_diffrn_reflns_limit_k_min -25
_diffrn_reflns_limit_l_max 26
_diffrn_reflns_limit_l_min -23
_diffrn_reflns_number 24037
_diffrn_reflns_theta_full 26.4
_diffrn_reflns_theta_max 26.4
_exptl_absorpt_coefficient_mu 0.262
_exptl_absorpt_correction_T_max 0.924
_exptl_absorpt_correction_T_min 0.499
_exptl_absorpt_correction_type multi-scan
_exptl_absorpt_process_details '(R. Jacobson, private communication, 1998)'
_exptl_crystal_colour yellow
_exptl_crystal_density_diffrn 1.038
_exptl_crystal_density_method 'not measured'
_exptl_crystal_description prism
_exptl_crystal_size_max 0.30
_exptl_crystal_size_mid 0.30
_exptl_crystal_size_min 0.30
_refine_diff_density_max 1.20
_refine_diff_density_min -0.70
_refine_ls_extinction_method none
_refine_ls_goodness_of_fit_ref 1.65
_refine_ls_hydrogen_treatment noref
_refine_ls_number_parameters 705
_refine_ls_number_reflns 16139
_refine_ls_R_factor_gt 0.089
_refine_ls_shift/su_max 0.0005
_refine_ls_structure_factor_coef Fsqd
_refine_ls_weighting_details 'w = 1/[\s^2^(Fo^2^) + (0.06000(Max(Fo^2^,0) + 2Fc^2^)/3)^2^]'
_refine_ls_weighting_scheme calc
_refine_ls_wR_factor_ref 0.246
_reflns_number_gt 10939
_reflns_number_total 16139
_reflns_threshold_expression F^2^>2.0\s(F^2^)
_cod_data_source_file 35-182sup1.cif
_cod_data_source_block all-anti-(i-Pr)20Si16+C5H12
_cod_original_cell_volume 4425.8(6)
_cod_database_code 8000100

loop_
_symmetry_equiv_pos_as_xyz
x,y,z
-x,-y,-z

loop_
_atom_site_label
_atom_site_type_symbol
_atom_site_fract_x
_atom_site_fract_y
_atom_site_fract_z
_atom_site_U_iso_or_equiv
_atom_site_adp_type
_atom_site_occupancy
_atom_site_calc_flag
Si(1) Si 0.4333(1) 0.09462(7) 0.22741(6) 0.0199(3) Uani 1.00 d
Si(2) Si 0.2973(1) 0.01186(7) 0.17594(6) 0.0220(3) Uani 1.00 d
Si(3) Si 0.4114(1) -0.10087(7) 0.14445(6) 0.0252(4) Uani 1.00 d
Si(4) Si 0.2967(1) -0.18851(7) 0.14510(6) 0.0256(4) Uani 1.00 d
Si(5) Si 0.3752(2) -0.29854(8) 0.08376(8) 0.0381(4) Uani 1.00 d
Si(6) Si 0.5563(1) -0.30633(8) 0.17027(8) 0.0353(4) Uani 1.00 d
Si(7) Si 0.4411(1) -0.21573(7) 0.24172(6) 0.0224(3) Uani 1.00 d
Si(8) Si 0.4957(1) -0.10571(7) 0.25700(6) 0.0198(3) Uani 1.00 d
Si(9) Si 0.3189(1) -0.01598(7) 0.28212(6) 0.0186(3) Uani 1.00 d
Si(10) Si 0.3737(1) 0.09387(7) 0.32762(6) 0.0188(3) Uani 1.00 d
Si(11) Si 0.2015(1) 0.18619(7) 0.30041(6) 0.0213(3) Uani 1.00 d
Si(12) Si 0.2325(1) 0.29079(7) 0.37389(6) 0.0225(3) Uani 1.00 d
Si(13) Si 0.1215(1) 0.39393(8) 0.33011(7) 0.0277(4) Uani 1.00 d
Si(14) Si 0.3192(1) 0.41137(8) 0.31424(7) 0.0277(4) Uani 1.00 d
Si(15) Si 0.3990(1) 0.29115(7) 0.32078(6) 0.0222(3) Uani 1.00 d
Si(16) Si 0.3174(1) 0.21005(7) 0.22845(6) 0.0212(3) Uani 1.00 d
C(1) C 0.5965(5) 0.0620(3) 0.2067(3) 0.028(1) Uani 1.00 d
C(2) C 0.7068(5) 0.0797(3) 0.2619(3) 0.035(2) Uani 1.00 d
C(3) C 0.6002(6) 0.0858(3) 0.1437(3) 0.045(2) Uani 1.00 d
C(4) C 0.1509(5) 0.0546(3) 0.1220(3) 0.036(1) Uani 1.00 d
C(5) C 0.0249(6) 0.0317(4) 0.1190(3) 0.053(2) Uani 1.00 d
C(6) C 0.1776(7) 0.0450(4) 0.0523(3) 0.058(2) Uani 1.00 d
C(7) C 0.4990(7) -0.1309(3) 0.0724(3) 0.045(2) Uani 1.00 d
C(8) C 0.6175(8) -0.1012(4) 0.0790(4) 0.075(3) Uani 1.00 d
C(9) C 0.4058(9) -0.1214(4) 0.0074(3) 0.073(3) Uani 1.00 d
C(10) C 0.1199(5) -0.1541(3) 0.1430(3) 0.036(1) Uani 1.00 d
C(11) C 0.0605(5) -0.1889(3) 0.1815(3) 0.047(2) Uani 1.00 d
C(12) C 0.0450(6) -0.1549(4) 0.0730(3) 0.053(2) Uani 1.00 d
C(13) C 0.2841(6) -0.3667(3) 0.0894(3) 0.045(2) Uani 1.00 d
C(14) C 0.3403(7) -0.4425(4) 0.0645(4) 0.057(2) Uani 1.00 d
C(15) C 0.1444(8) -0.3539(4) 0.0581(5) 0.077(3) Uani 1.00 d
C(16) C 0.3909(8) -0.3019(4) -0.0050(3) 0.060(2) Uani 1.00 d
C(17) C 0.268(1) -0.2804(6) -0.0507(4) 0.104(4) Uani 1.00 d
C(18) C 0.469(1) -0.3705(4) -0.0351(4) 0.091(3) Uani 1.00 d
C(19) C 0.7025(7) -0.2775(4) 0.1607(4) 0.063(2) Uani 1.00 d
C(20) C 0.7370(8) -0.3054(4) 0.0891(5) 0.086(3) Uani 1.00 d
C(21) C 0.8147(7) -0.2938(4) 0.2142(6) 0.082(3) Uani 1.00 d
C(22) C 0.6002(6) -0.3971(3) 0.1924(4) 0.048(2) Uani 1.00 d
C(23) C 0.6695(6) -0.4019(4) 0.2636(4) 0.061(2) Uani 1.00 d
C(24) C 0.6735(7) -0.4512(4) 0.1451(5) 0.066(3) Uani 1.00 d
C(25) C 0.3857(5) -0.2413(3) 0.3109(3) 0.031(1) Uani 1.00 d
C(26) C 0.4831(7) -0.2418(3) 0.3746(3) 0.050(2) Uani 1.00 d
C(27) C 0.3374(6) -0.3100(3) 0.2882(3) 0.039(2) Uani 1.00 d
C(28) C 0.6518(5) -0.0826(3) 0.3074(3) 0.031(1) Uani 1.00 d
C(29) C 0.7636(5) -0.1066(3) 0.2734(4) 0.050(2) Uani 1.00 d
C(30) C 0.6797(6) -0.1066(4) 0.3734(3) 0.048(2) Uani 1.00 d
C(31) C 0.2094(5) -0.0557(3) 0.3146(2) 0.026(1) Uani 1.00 d
C(32) C 0.0697(5) -0.0216(3) 0.3050(3) 0.043(2) Uani 1.00 d
C(33) C 0.2617(6) -0.0616(3) 0.3866(3) 0.037(2) Uani 1.00 d
C(34) C 0.4626(5) 0.1188(3) 0.4155(2) 0.028(1) Uani 1.00 d
C(35) C 0.5999(6) 0.0852(4) 0.4305(3) 0.053(2) Uani 1.00 d
C(36) C 0.3933(7) 0.1076(4) 0.4642(3) 0.050(2) Uani 1.00 d
C(37) C 0.0434(4) 0.1566(3) 0.2797(3) 0.027(1) Uani 1.00 d
C(38) C -0.0556(5) 0.1887(3) 0.2263(3) 0.038(2) Uani 1.00 d
C(39) C -0.0059(5) 0.1686(3) 0.3433(3) 0.038(2) Uani 1.00 d
C(40) C 0.2624(5) 0.2955(3) 0.4673(3) 0.033(1) Uani 1.00 d
C(41) C 0.1574(7) 0.2791(4) 0.4930(3) 0.049(2) Uani 1.00 d
C(42) C 0.2974(6) 0.3651(3) 0.5058(3) 0.042(2) Uani 1.00 d
C(43) C 0.0035(5) 0.3729(3) 0.2504(3) 0.037(2) Uani 1.00 d
C(44) C -0.0090(6) 0.4183(4) 0.1991(3) 0.050(2) Uani 1.00 d
C(45) C -0.1276(5) 0.3748(3) 0.2624(3) 0.043(2) Uani 1.00 d
C(46) C 0.0410(5) 0.4660(3) 0.3918(3) 0.039(2) Uani 1.00 d
C(47) C -0.0568(6) 0.4427(4) 0.4199(3) 0.058(2) Uani 1.00 d
C(48) C -0.0181(7) 0.5327(4) 0.3631(4) 0.060(2) Uani 1.00 d
C(49) C 0.3984(6) 0.4681(3) 0.3917(3) 0.036(2) Uani 1.00 d
C(50) C 0.3219(7) 0.5410(3) 0.4120(3) 0.052(2) Uani 1.00 d
C(51) C 0.5304(6) 0.4756(3) 0.3915(3) 0.051(2) Uani 1.00 d
C(52) C 0.3226(6) 0.4429(3) 0.2364(3) 0.041(2) Uani 1.00 d
C(53) C 0.4554(8) 0.4330(4) 0.2214(3) 0.062(2) Uani 1.00 d
C(54) C 0.2509(8) 0.5185(3) 0.2344(3) 0.057(2) Uani 1.00 d
C(55) C 0.5722(5) 0.2612(3) 0.3564(3) 0.032(1) Uani 1.00 d
C(56) C 0.6127(6) 0.2895(4) 0.4294(3) 0.054(2) Uani 1.00 d
C(57) C 0.6573(6) 0.2758(4) 0.3141(4) 0.053(2) Uani 1.00 d
C(58) C 0.2542(5) 0.2557(3) 0.1540(2) 0.034(1) Uani 1.00 d
C(59) C 0.1427(8) 0.2332(4) 0.1037(3) 0.059(2) Uani 1.00 d
C(60) C 0.3605(6) 0.2565(4) 0.1202(3) 0.055(2) Uani 1.00 d
C(61) C 0.954(2) 0.303(1) 0.650(1) 0.26(1) Uiso 1.00 d
C(62) C 0.900(1) 0.2652(9) 0.5890(8) 0.134(5) Uiso 1.00 d
C(63) C 0.945(1) 0.1898(8) 0.5687(8) 0.134(5) Uiso 1.00 d
C(64) C 0.923(1) 0.1547(9) 0.5127(8) 0.142(5) Uiso 1.00 d
C(65) C 0.948(2) 0.071(1) 0.481(1) 0.26(1) Uiso 1.00 d
H(1) H 0.608 0.013 0.197 0.034 Uiso 1.00 calc
H(2) H 0.784 0.057 0.248 0.042 Uiso 1.00 calc
H(3) H 0.702 0.064 0.300 0.042 Uiso 1.00 calc
H(4) H 0.702 0.129 0.272 0.042 Uiso 1.00 calc
H(5) H 0.676 0.063 0.129 0.054 Uiso 1.00 calc
H(6) H 0.596 0.135 0.152 0.054 Uiso 1.00 calc
H(7) H 0.531 0.074 0.111 0.054 Uiso 1.00 calc
H(8) H 0.139 0.103 0.139 0.044 Uiso 1.00 calc
H(9) H -0.042 0.059 0.094 0.064 Uiso 1.00 calc
H(10) H 0.010 0.038 0.162 0.064 Uiso 1.00 calc
H(11) H 0.031 -0.016 0.099 0.064 Uiso 1.00 calc
H(12) H 0.111 0.073 0.027 0.069 Uiso 1.00 calc
H(13) H 0.184 -0.003 0.032 0.069 Uiso 1.00 calc
H(14) H 0.254 0.059 0.055 0.069 Uiso 1.00 calc
H(15) H 0.527 -0.180 0.070 0.054 Uiso 1.00 calc
H(16) H 0.660 -0.124 0.044 0.089 Uiso 1.00 calc
H(17) H 0.672 -0.108 0.119 0.089 Uiso 1.00 calc
H(18) H 0.594 -0.053 0.078 0.089 Uiso 1.00 calc
H(19) H 0.446 -0.145 -0.029 0.088 Uiso 1.00 calc
H(20) H 0.381 -0.073 0.005 0.088 Uiso 1.00 calc
H(21) H 0.334 -0.140 0.005 0.088 Uiso 1.00 calc
H(22) H 0.112 -0.106 0.164 0.043 Uiso 1.00 calc
H(23) H -0.023 -0.165 0.183 0.057 Uiso 1.00 calc
H(24) H 0.108 -0.188 0.225 0.057 Uiso 1.00 calc
H(25) H 0.060 -0.236 0.161 0.057 Uiso 1.00 calc
H(26) H -0.039 -0.130 0.074 0.064 Uiso 1.00 calc
H(27) H 0.044 -0.202 0.052 0.064 Uiso 1.00 calc
H(28) H 0.084 -0.133 0.050 0.064 Uiso 1.00 calc
H(29) H 0.287 -0.364 0.135 0.054 Uiso 1.00 calc
H(30) H 0.299 -0.472 0.077 0.069 Uiso 1.00 calc
H(31) H 0.427 -0.452 0.083 0.069 Uiso 1.00 calc
H(32) H 0.330 -0.450 0.018 0.069 Uiso 1.00 calc
H(33) H 0.104 -0.384 0.071 0.093 Uiso 1.00 calc
H(34) H 0.136 -0.363 0.012 0.093 Uiso 1.00 calc
H(35) H 0.107 -0.307 0.073 0.093 Uiso 1.00 calc
H(36) H 0.439 -0.267 -0.002 0.072 Uiso 1.00 calc
H(37) H 0.286 -0.274 -0.090 0.125 Uiso 1.00 calc
H(38) H 0.223 -0.238 -0.030 0.125 Uiso 1.00 calc
H(39) H 0.220 -0.316 -0.060 0.125 Uiso 1.00 calc
H(40) H 0.488 -0.365 -0.075 0.109 Uiso 1.00 calc
H(41) H 0.422 -0.407 -0.044 0.109 Uiso 1.00 calc
H(42) H 0.545 -0.382 -0.005 0.109 Uiso 1.00 calc
H(43) H 0.682 -0.228 0.166 0.076 Uiso 1.00 calc
H(44) H 0.802 -0.284 0.085 0.103 Uiso 1.00 calc
H(45) H 0.665 -0.294 0.057 0.103 Uiso 1.00 calc
H(46) H 0.764 -0.355 0.083 0.103 Uiso 1.00 calc
H(47) H 0.880 -0.272 0.211 0.099 Uiso 1.00 calc
H(48) H 0.844 -0.343 0.209 0.099 Uiso 1.00 calc
H(49) H 0.791 -0.277 0.256 0.099 Uiso 1.00 calc
H(50) H 0.523 -0.412 0.188 0.058 Uiso 1.00 calc
H(51) H 0.675 -0.447 0.272 0.073 Uiso 1.00 calc
H(52) H 0.624 -0.369 0.293 0.073 Uiso 1.00 calc
H(53) H 0.752 -0.393 0.270 0.073 Uiso 1.00 calc
H(54) H 0.679 -0.496 0.154 0.079 Uiso 1.00 calc
H(55) H 0.756 -0.442 0.151 0.079 Uiso 1.00 calc
H(56) H 0.631 -0.449 0.101 0.079 Uiso 1.00 calc
H(57) H 0.316 -0.206 0.321 0.038 Uiso 1.00 calc
H(58) H 0.446 -0.248 0.408 0.060 Uiso 1.00 calc
H(59) H 0.511 -0.199 0.387 0.060 Uiso 1.00 calc
H(60) H 0.553 -0.279 0.368 0.060 Uiso 1.00 calc
H(61) H 0.299 -0.317 0.321 0.047 Uiso 1.00 calc
H(62) H 0.406 -0.347 0.281 0.047 Uiso 1.00 calc
H(63) H 0.277 -0.308 0.249 0.047 Uiso 1.00 calc
H(64) H 0.639 -0.033 0.317 0.037 Uiso 1.00 calc
H(65) H 0.833 -0.088 0.300 0.060 Uiso 1.00 calc
H(66) H 0.743 -0.091 0.233 0.060 Uiso 1.00 calc
H(67) H 0.785 -0.156 0.266 0.060 Uiso 1.00 calc
H(68) H 0.749 -0.088 0.401 0.058 Uiso 1.00 calc
H(69) H 0.700 -0.156 0.367 0.058 Uiso 1.00 calc
H(70) H 0.608 -0.091 0.393 0.058 Uiso 1.00 calc
H(71) H 0.213 -0.102 0.291 0.032 Uiso 1.00 calc
H(72) H 0.024 -0.049 0.318 0.052 Uiso 1.00 calc
H(73) H 0.039 -0.018 0.260 0.052 Uiso 1.00 calc
H(74) H 0.060 0.024 0.331 0.052 Uiso 1.00 calc
H(75) H 0.216 -0.089 0.400 0.044 Uiso 1.00 calc
H(76) H 0.253 -0.016 0.413 0.044 Uiso 1.00 calc
H(77) H 0.348 -0.083 0.392 0.044 Uiso 1.00 calc
H(78) H 0.460 0.168 0.423 0.033 Uiso 1.00 calc
H(79) H 0.636 0.105 0.473 0.064 Uiso 1.00 calc
H(80) H 0.643 0.092 0.400 0.064 Uiso 1.00 calc
H(81) H 0.607 0.037 0.428 0.064 Uiso 1.00 calc
H(82) H 0.429 0.127 0.507 0.060 Uiso 1.00 calc
H(83) H 0.400 0.059 0.462 0.060 Uiso 1.00 calc
H(84) H 0.307 0.129 0.454 0.060 Uiso 1.00 calc
H(85) H 0.060 0.108 0.264 0.033 Uiso 1.00 calc
H(86) H -0.128 0.168 0.217 0.045 Uiso 1.00 calc
H(87) H -0.022 0.180 0.187 0.045 Uiso 1.00 calc
H(88) H -0.078 0.237 0.241 0.045 Uiso 1.00 calc
H(89) H -0.078 0.148 0.335 0.046 Uiso 1.00 calc
H(90) H -0.028 0.217 0.359 0.046 Uiso 1.00 calc
H(91) H 0.058 0.148 0.375 0.046 Uiso 1.00 calc
H(92) H 0.334 0.261 0.477 0.039 Uiso 1.00 calc
H(93) H 0.185 0.275 0.538 0.059 Uiso 1.00 calc
H(94) H 0.136 0.236 0.469 0.059 Uiso 1.00 calc
H(95) H 0.085 0.315 0.488 0.059 Uiso 1.00 calc
H(96) H 0.326 0.362 0.551 0.050 Uiso 1.00 calc
H(97) H 0.226 0.401 0.501 0.050 Uiso 1.00 calc
H(98) H 0.362 0.375 0.489 0.050 Uiso 1.00 calc
H(99) H 0.034 0.326 0.231 0.044 Uiso 1.00 calc
H(100) H -0.061 0.401 0.160 0.060 Uiso 1.00 calc
H(101) H 0.072 0.417 0.191 0.060 Uiso 1.00 calc
H(102) H -0.046 0.465 0.215 0.060 Uiso 1.00 calc
H(103) H -0.179 0.357 0.222 0.052 Uiso 1.00 calc
H(104) H -0.165 0.421 0.278 0.052 Uiso 1.00 calc
H(105) H -0.121 0.347 0.294 0.052 Uiso 1.00 calc
H(106) H 0.105 0.478 0.428 0.046 Uiso 1.00 calc
H(107) H -0.085 0.479 0.454 0.069 Uiso 1.00 calc
H(108) H -0.019 0.402 0.437 0.069 Uiso 1.00 calc
H(109) H -0.126 0.434 0.386 0.069 Uiso 1.00 calc
H(110) H -0.046 0.569 0.397 0.072 Uiso 1.00 calc
H(111) H -0.088 0.524 0.329 0.072 Uiso 1.00 calc
H(112) H 0.043 0.546 0.346 0.072 Uiso 1.00 calc
H(113) H 0.406 0.444 0.427 0.044 Uiso 1.00 calc
H(114) H 0.360 0.561 0.454 0.062 Uiso 1.00 calc
H(115) H 0.239 0.537 0.413 0.062 Uiso 1.00 calc
H(116) H 0.320 0.569 0.381 0.062 Uiso 1.00 calc
H(117) H 0.567 0.496 0.434 0.061 Uiso 1.00 calc
H(118) H 0.527 0.504 0.361 0.061 Uiso 1.00 calc
H(119) H 0.580 0.431 0.379 0.061 Uiso 1.00 calc
H(120) H 0.278 0.414 0.201 0.049 Uiso 1.00 calc
H(121) H 0.449 0.443 0.179 0.074 Uiso 1.00 calc
H(122) H 0.498 0.386 0.223 0.074 Uiso 1.00 calc
H(123) H 0.501 0.464 0.253 0.074 Uiso 1.00 calc
H(124) H 0.243 0.529 0.192 0.069 Uiso 1.00 calc
H(125) H 0.296 0.550 0.266 0.069 Uiso 1.00 calc
H(126) H 0.170 0.524 0.244 0.069 Uiso 1.00 calc
H(127) H 0.585 0.212 0.352 0.039 Uiso 1.00 calc
H(128) H 0.697 0.268 0.444 0.064 Uiso 1.00 calc
H(129) H 0.559 0.280 0.454 0.064 Uiso 1.00 calc
H(130) H 0.607 0.338 0.436 0.064 Uiso 1.00 calc
H(131) H 0.742 0.254 0.328 0.063 Uiso 1.00 calc
H(132) H 0.652 0.325 0.320 0.063 Uiso 1.00 calc
H(133) H 0.629 0.258 0.269 0.063 Uiso 1.00 calc
H(134) H 0.225 0.303 0.172 0.041 Uiso 1.00 calc
H(135) H 0.112 0.265 0.074 0.071 Uiso 1.00 calc
H(136) H 0.078 0.233 0.126 0.071 Uiso 1.00 calc
H(137) H 0.169 0.188 0.080 0.071 Uiso 1.00 calc
H(138) H 0.331 0.288 0.090 0.066 Uiso 1.00 calc
H(139) H 0.387 0.211 0.097 0.066 Uiso 1.00 calc
H(140) H 0.429 0.271 0.152 0.066 Uiso 1.00 calc
H(141) H 0.914 0.351 0.655 0.310 Uiso 1.00 calc
H(142) H 1.041 0.299 0.652 0.310 Uiso 1.00 calc
H(143) H 0.943 0.284 0.685 0.310 Uiso 1.00 calc
H(144) H 0.911 0.287 0.556 0.160 Uiso 1.00 calc
H(145) H 0.813 0.271 0.589 0.160 Uiso 1.00 calc
H(146) H 0.915 0.168 0.596 0.161 Uiso 1.00 calc
H(147) H 1.034 0.183 0.580 0.161 Uiso 1.00 calc
H(148) H 0.964 0.174 0.488 0.170 Uiso 1.00 calc
H(149) H 0.834 0.168 0.500 0.170 Uiso 1.00 calc
H(150) H 0.916 0.065 0.435 0.310 Uiso 1.00 calc
H(151) H 0.907 0.047 0.500 0.310 Uiso 1.00 calc
H(152) H 1.036 0.052 0.488 0.310 Uiso 1.00 calc

loop_
_atom_site_aniso_label
_atom_site_aniso_U_11
_atom_site_aniso_U_22
_atom_site_aniso_U_33
_atom_site_aniso_U_12
_atom_site_aniso_U_13
_atom_site_aniso_U_23
Si(1) 0.0253(6) 0.0193(7) 0.0151(6) -0.0056(5) 0.0034(5) 0.0020(5)
Si(2) 0.0302(7) 0.0189(7) 0.0131(6) -0.0055(5) -0.0041(5) 0.0021(5)
Si(3) 0.0402(8) 0.0198(8) 0.0150(6) -0.0040(6) 0.0070(6) 0.0020(5)
Si(4) 0.0360(7) 0.0192(7) 0.0175(6) -0.0058(6) -0.0023(6) 0.0015(5)
Si(5) 0.066(1) 0.0206(8) 0.0245(7) -0.0068(7) 0.0089(7) -0.0025(6)
Si(6) 0.0382(8) 0.0198(8) 0.0461(9) 0.0015(6) 0.0137(7) 0.0036(7)
Si(7) 0.0270(6) 0.0188(7) 0.0202(6) -0.0048(5) -0.0004(5) 0.0053(5)
Si(8) 0.0222(6) 0.0189(7) 0.0180(6) -0.0049(5) 0.0015(5) 0.0040(5)
Si(9) 0.0209(6) 0.0181(7) 0.0155(6) -0.0041(5) 0.0010(5) 0.0026(5)
Si(10) 0.0230(6) 0.0199(7) 0.0121(6) -0.0050(5) -0.0005(5) 0.0027(5)
Si(11) 0.0205(6) 0.0196(7) 0.0213(6) -0.0048(5) 0.0005(5) 0.0012(5)
Si(12) 0.0262(6) 0.0201(7) 0.0191(6) -0.0041(5) 0.0034(5) 0.0003(5)
Si(13) 0.0294(7) 0.0212(8) 0.0275(7) -0.0015(6) 0.0014(6) 0.0012(6)
Si(14) 0.0367(7) 0.0203(8) 0.0259(7) -0.0088(6) 0.0039(6) 0.0023(6)
Si(15) 0.0234(6) 0.0202(7) 0.0209(6) -0.0072(5) 0.0015(5) -0.0011(5)
Si(16) 0.0272(6) 0.0190(7) 0.0159(6) -0.0055(5) 0.0015(5) 0.0018(5)
C(1) 0.036(3) 0.020(3) 0.030(3) -0.006(2) 0.012(2) 0.001(2)
C(2) 0.022(2) 0.034(3) 0.047(3) -0.005(2) 0.005(2) 0.007(3)
C(3) 0.059(4) 0.038(4) 0.045(4) -0.007(3) 0.024(3) 0.009(3)
C(4) 0.048(3) 0.024(3) 0.025(3) -0.004(2) -0.013(2) 0.003(2)
C(5) 0.041(3) 0.042(4) 0.055(4) -0.008(3) -0.031(3) 0.005(3)
C(6) 0.080(5) 0.050(5) 0.026(3) 0.001(4) -0.008(3) 0.005(3)
C(7) 0.082(5) 0.023(3) 0.038(3) -0.005(3) 0.035(3) 0.001(3)
C(8) 0.106(6) 0.059(5) 0.079(6) -0.026(5) 0.073(6) -0.014(4)
C(9) 0.122(7) 0.061(5) 0.029(3) 0.015(5) 0.031(4) 0.009(3)
C(10) 0.040(3) 0.026(3) 0.031(3) -0.008(2) -0.011(2) 0.000(2)
C(11) 0.033(3) 0.045(4) 0.066(4) -0.015(3) -0.002(3) 0.016(3)
C(12) 0.059(4) 0.040(4) 0.043(4) -0.009(3) -0.024(3) 0.006(3)
C(13) 0.067(4) 0.030(3) 0.032(3) -0.011(3) 0.003(3) 0.000(3)
C(14) 0.085(5) 0.032(4) 0.052(4) -0.014(4) 0.012(4) -0.001(3)
C(15) 0.071(5) 0.040(5) 0.110(7) -0.018(4) -0.005(5) 0.004(5)
C(16) 0.113(6) 0.032(4) 0.037(4) -0.020(4) 0.028(4) -0.011(3)
C(17) 0.18(1) 0.104(8) 0.030(4) -0.063(8) -0.002(6) 0.003(5)
C(18) 0.18(1) 0.046(5) 0.064(5) -0.029(6) 0.071(7) -0.022(4)
C(19) 0.061(4) 0.035(4) 0.104(6) 0.001(3) 0.052(5) 0.006(4)
C(20) 0.089(6) 0.052(5) 0.134(9) -0.003(4) 0.080(7) 0.003(5)
C(21) 0.040(4) 0.041(5) 0.163(10) 0.003(3) 0.012(5) 0.029(5)
C(22) 0.041(3) 0.031(4) 0.069(5) 0.001(3) 0.009(3) 0.011(3)
C(23) 0.050(4) 0.040(4) 0.082(5) -0.005(3) -0.016(4) 0.022(4)
C(24) 0.054(4) 0.035(4) 0.106(7) 0.006(3) 0.030(5) 0.007(4)
C(25) 0.039(3) 0.027(3) 0.027(3) -0.010(2) 0.001(2) 0.006(2)
C(26) 0.081(5) 0.042(4) 0.027(3) -0.021(3) -0.005(3) 0.013(3)
C(27) 0.054(3) 0.029(3) 0.039(3) -0.021(3) 0.009(3) 0.002(3)
C(28) 0.025(2) 0.030(3) 0.038(3) -0.005(2) 0.000(2) 0.012(2)
C(29) 0.028(3) 0.045(4) 0.082(5) -0.008(3) 0.014(3) 0.017(4)
C(30) 0.045(3) 0.058(5) 0.042(3) -0.021(3) -0.017(3) 0.022(3)
C(31) 0.034(3) 0.020(3) 0.027(3) -0.008(2) 0.008(2) 0.005(2)
C(32) 0.036(3) 0.038(4) 0.059(4) -0.007(3) 0.016(3) 0.009(3)
C(33) 0.052(3) 0.039(4) 0.027(3) -0.021(3) 0.008(3) 0.005(2)
C(34) 0.033(3) 0.025(3) 0.020(2) -0.008(2) -0.004(2) -0.001(2)
C(35) 0.052(4) 0.062(5) 0.027(3) -0.002(3) -0.017(3) 0.004(3)
C(36) 0.087(5) 0.055(4) 0.015(2) -0.038(4) 0.001(3) 0.002(3)
C(37) 0.023(2) 0.023(3) 0.035(3) -0.003(2) 0.007(2) 0.002(2)
C(38) 0.026(3) 0.032(3) 0.052(4) -0.009(2) -0.004(3) 0.007(3)
C(39) 0.031(3) 0.041(4) 0.041(3) -0.012(3) 0.007(3) -0.001(3)
C(40) 0.043(3) 0.031(3) 0.024(3) -0.012(2) 0.008(2) -0.001(2)
C(41) 0.068(4) 0.054(4) 0.033(3) -0.022(4) 0.019(3) 0.001(3)
C(42) 0.063(4) 0.035(4) 0.023(3) -0.013(3) 0.006(3) -0.005(2)
C(43) 0.040(3) 0.025(3) 0.036(3) -0.004(2) -0.005(3) 0.001(2)
C(44) 0.055(4) 0.046(4) 0.037(3) -0.006(3) -0.016(3) 0.015(3)
C(45) 0.028(3) 0.039(4) 0.053(4) -0.001(3) 0.002(3) -0.001(3)
C(46) 0.035(3) 0.031(3) 0.040(3) 0.002(2) 0.003(3) -0.003(3)
C(47) 0.053(4) 0.066(5) 0.050(4) 0.003(4) 0.028(3) -0.003(4)
C(48) 0.055(4) 0.032(4) 0.068(5) 0.009(3) -0.006(4) -0.006(3)
C(49) 0.048(3) 0.027(3) 0.033(3) -0.011(3) 0.009(3) 0.000(2)
C(50) 0.074(4) 0.029(4) 0.046(4) -0.020(3) 0.009(3) -0.016(3)
C(51) 0.057(4) 0.038(4) 0.056(4) -0.023(3) 0.003(3) -0.004(3)
C(52) 0.063(4) 0.032(3) 0.031(3) -0.021(3) 0.009(3) 0.000(2)
C(53) 0.083(5) 0.068(5) 0.047(4) -0.034(4) 0.026(4) 0.003(4)
C(54) 0.102(6) 0.031(4) 0.048(4) -0.019(4) 0.020(4) 0.011(3)
C(55) 0.027(2) 0.028(3) 0.040(3) -0.005(2) 0.003(2) 0.006(2)
C(56) 0.043(3) 0.058(5) 0.045(4) -0.015(3) -0.023(3) 0.003(3)
C(57) 0.036(3) 0.041(4) 0.086(5) -0.007(3) 0.026(4) 0.007(4)
C(58) 0.050(3) 0.031(3) 0.021(3) -0.008(3) 0.003(2) 0.006(2)
C(59) 0.097(5) 0.050(5) 0.029(3) -0.033(4) -0.022(3) 0.019(3)
C(60) 0.064(4) 0.070(5) 0.042(4) -0.001(4) 0.018(3) 0.034(4)

loop_
_atom_type_symbol
_atom_type_description
_atom_type_scat_dispersion_real
_atom_type_scat_dispersion_imag
_atom_type_scat_source
C C 0.003 0.002
;International Tables for Crystallography
(1992, Vol. C, Tables 4.2.6.8 and 6.1.1.1)
;
H H 0.000 0.000
;International Tables for Crystallography
(1992, Vol. C, Table 6.1.1.2)
;
Si Si 0.082 0.070
;International Tables for Crystallography
(1992, Vol. C, Tables 4.2.6.8 and 6.1.1.1)
;

loop_
_geom_angle_atom_site_label_1
_geom_angle_atom_site_label_2
_geom_angle_atom_site_label_3
_geom_angle
_geom_angle_publ_flag
Si(2) Si(1) Si(10) 86.80(6) yes
Si(2) Si(1) Si(16) 110.20(7) yes
Si(2) Si(1) C(1) 111.3(2) yes
Si(10) Si(1) Si(16) 89.63(6) yes
Si(10) Si(1) C(1) 126.5(2) yes
Si(16) Si(1) C(1) 125.2(2) yes
Si(1) Si(2) Si(3) 112.28(7) yes
Si(1) Si(2) Si(9) 87.48(6) yes
Si(1) Si(2) C(4) 110.3(2) yes
Si(3) Si(2) Si(9) 87.94(6) yes
Si(3) Si(2) C(4) 123.7(2) yes
Si(9) Si(2) C(4) 129.0(2) yes
Si(2) Si(3) Si(4) 111.15(7) yes
Si(2) Si(3) Si(8) 89.27(6) yes
Si(2) Si(3) C(7) 126.2(2) yes
Si(4) Si(3) Si(8) 86.99(6) yes
Si(4) Si(3) C(7) 108.8(2) yes
Si(8) Si(3) C(7) 127.5(2) yes
Si(3) Si(4) Si(5) 112.09(8) yes
Si(3) Si(4) Si(7) 88.57(6) yes
Si(3) Si(4) C(10) 113.9(2) yes
Si(5) Si(4) Si(7) 90.87(7) yes
Si(5) Si(4) C(10) 122.1(2) yes
Si(7) Si(4) C(10) 123.1(2) yes
Si(4) Si(5) Si(6) 87.31(7) yes
Si(4) Si(5) C(13) 109.8(2) yes
Si(4) Si(5) C(16) 117.9(2) yes
Si(6) Si(5) C(13) 106.0(2) yes
Si(6) Si(5) C(16) 121.3(3) yes
C(13) Si(5) C(16) 111.9(3) yes
Si(5) Si(6) Si(7) 89.78(7) yes
Si(5) Si(6) C(19) 118.4(3) yes
Si(5) Si(6) C(22) 110.6(2) yes
Si(7) Si(6) C(19) 109.8(2) yes
Si(7) Si(6) C(22) 116.7(2) yes
C(19) Si(6) C(22) 110.5(3) yes
Si(4) Si(7) Si(6) 86.88(7) yes
Si(4) Si(7) Si(8) 87.96(6) yes
Si(4) Si(7) C(25) 121.0(2) yes
Si(6) Si(7) Si(8) 114.10(7) yes
Si(6) Si(7) C(25) 118.4(2) yes
Si(8) Si(7) C(25) 120.0(2) yes
Si(3) Si(8) Si(7) 89.83(6) yes
Si(3) Si(8) Si(9) 87.11(6) yes
Si(3) Si(8) C(28) 127.8(2) yes
Si(7) Si(8) Si(9) 109.26(6) yes
Si(7) Si(8) C(28) 124.2(2) yes
Si(9) Si(8) C(28) 111.7(2) yes
Si(2) Si(9) Si(8) 87.68(6) yes
Si(2) Si(9) Si(10) 87.75(6) yes
Si(2) Si(9) C(31) 129.4(2) yes
Si(8) Si(9) Si(10) 113.21(6) yes
Si(8) Si(9) C(31) 108.4(2) yes
Si(10) Si(9) C(31) 124.5(2) yes
Si(1) Si(10) Si(9) 89.19(6) yes
Si(1) Si(10) Si(11) 86.85(6) yes
Si(1) Si(10) C(34) 128.0(2) yes
Si(9) Si(10) Si(11) 110.96(6) yes
Si(9) Si(10) C(34) 124.7(2) yes
Si(11) Si(10) C(34) 110.4(2) yes
Si(10) Si(11) Si(12) 109.48(7) yes
Si(10) Si(11) Si(16) 88.47(6) yes
Si(10) Si(11) C(37) 111.9(2) yes
Si(12) Si(11) Si(16) 90.65(6) yes
Si(12) Si(11) C(37) 121.6(2) yes
Si(16) Si(11) C(37) 129.1(2) yes
Si(11) Si(12) Si(13) 113.28(7) yes
Si(11) Si(12) Si(15) 87.43(6) yes
Si(11) Si(12) C(40) 121.1(2) yes
Si(13) Si(12) Si(15) 87.22(6) yes
Si(13) Si(12) C(40) 118.3(2) yes
Si(15) Si(12) C(40) 120.5(2) yes
Si(12) Si(13) Si(14) 88.94(7) yes
Si(12) Si(13) C(43) 112.2(2) yes
Si(12) Si(13) C(46) 114.1(2) yes
Si(14) Si(13) C(43) 114.5(2) yes
Si(14) Si(13) C(46) 115.0(2) yes
C(43) Si(13) C(46) 110.5(2) yes
Si(13) Si(14) Si(15) 87.00(6) yes
Si(13) Si(14) C(49) 110.3(2) yes
Si(13) Si(14) C(52) 118.6(2) yes
Si(15) Si(14) C(49) 108.9(2) yes
Si(15) Si(14) C(52) 118.6(2) yes
C(49) Si(14) C(52) 111.0(2) yes
Si(12) Si(15) Si(14) 90.15(6) yes
Si(12) Si(15) Si(16) 90.16(6) yes
Si(12) Si(15) C(55) 122.9(2) yes
Si(14) Si(15) Si(16) 115.10(7) yes
Si(14) Si(15) C(55) 119.8(2) yes
Si(16) Si(15) C(55) 113.5(2) yes
Si(1) Si(16) Si(11) 86.95(6) yes
Si(1) Si(16) Si(15) 112.64(7) yes
Si(1) Si(16) C(58) 126.2(2) yes
Si(11) Si(16) Si(15) 86.17(6) yes
Si(11) Si(16) C(58) 128.4(2) yes
Si(15) Si(16) C(58) 109.2(2) yes
Si(1) C(1) C(2) 116.0(4) yes
Si(1) C(1) C(3) 109.4(4) yes
C(2) C(1) C(3) 111.5(4) yes
Si(2) C(4) C(5) 117.1(4) yes
Si(2) C(4) C(6) 108.8(4) yes
C(5) C(4) C(6) 110.3(5) yes
Si(3) C(7) C(8) 116.6(5) yes
Si(3) C(7) C(9) 110.0(5) yes
C(8) C(7) C(9) 112.2(6) yes
Si(4) C(10) C(11) 114.7(4) yes
Si(4) C(10) C(12) 112.3(4) yes
C(11) C(10) C(12) 110.7(5) yes
Si(5) C(13) C(14) 115.8(5) yes
Si(5) C(13) C(15) 115.2(5) yes
C(14) C(13) C(15) 107.7(6) yes
Si(5) C(16) C(17) 114.9(6) yes
Si(5) C(16) C(18) 113.8(5) yes
C(17) C(16) C(18) 112.0(7) yes
Si(6) C(19) C(20) 113.2(6) yes
Si(6) C(19) C(21) 112.8(5) yes
C(20) C(19) C(21) 111.8(6) yes
Si(6) C(22) C(23) 116.2(5) yes
Si(6) C(22) C(24) 113.4(5) yes
C(23) C(22) C(24) 108.9(6) yes
Si(7) C(25) C(26) 113.8(4) yes
Si(7) C(25) C(27) 111.9(4) yes
C(26) C(25) C(27) 111.7(5) yes
Si(8) C(28) C(29) 116.1(4) yes
Si(8) C(28) C(30) 109.7(4) yes
C(29) C(28) C(30) 111.6(5) yes
Si(9) C(31) C(32) 117.3(4) yes
Si(9) C(31) C(33) 109.9(3) yes
C(32) C(31) C(33) 110.6(5) yes
Si(10) C(34) C(35) 116.9(4) yes
Si(10) C(34) C(36) 110.1(4) yes
C(35) C(34) C(36) 110.2(5) yes
Si(11) C(37) C(38) 116.0(3) yes
Si(11) C(37) C(39) 107.9(4) yes
C(38) C(37) C(39) 111.7(4) yes
Si(12) C(40) C(41) 115.1(4) yes
Si(12) C(40) C(42) 112.4(4) yes
C(41) C(40) C(42) 110.4(5) yes
Si(13) C(43) C(44) 114.9(4) yes
Si(13) C(43) C(45) 112.9(4) yes
C(44) C(43) C(45) 108.8(5) yes
Si(13) C(46) C(47) 113.9(4) yes
Si(13) C(46) C(48) 111.8(4) yes
C(47) C(46) C(48) 110.7(5) yes
Si(14) C(49) C(50) 115.6(4) yes
Si(14) C(49) C(51) 115.7(4) yes
C(50) C(49) C(51) 108.1(5) yes
Si(14) C(52) C(53) 114.3(5) yes
Si(14) C(52) C(54) 113.1(4) yes
C(53) C(52) C(54) 110.7(5) yes
Si(15) C(55) C(56) 115.2(4) yes
Si(15) C(55) C(57) 110.1(4) yes
C(56) C(55) C(57) 111.8(5) yes
Si(16) C(58) C(59) 118.5(4) yes
Si(16) C(58) C(60) 110.9(4) yes
C(59) C(58) C(60) 110.6(5) yes
C(61) C(62) C(63) 122(2) yes
C(62) C(63) C(64) 127(2) yes
C(63) C(64) C(65) 135(2) yes

loop_
_geom_bond_atom_site_label_1
_geom_bond_atom_site_label_2
_geom_bond_distance
_geom_bond_publ_flag
Si(1) Si(2) 2.417(2) yes
Si(1) Si(10) 2.380(2) yes
Si(1) Si(16) 2.372(2) yes
Si(1) C(1) 1.899(5) yes
Si(2) Si(3) 2.355(2) yes
Si(2) Si(9) 2.395(2) yes
Si(2) C(4) 1.908(5) yes
Si(3) Si(4) 2.406(2) yes
Si(3) Si(8) 2.379(2) yes
Si(3) C(7) 1.914(6) yes
Si(4) Si(5) 2.382(2) yes
Si(4) Si(7) 2.385(2) yes
Si(4) C(10) 1.921(6) yes
Si(5) Si(6) 2.398(2) yes
Si(5) C(13) 1.922(6) yes
Si(5) C(16) 1.922(7) yes
Si(6) Si(7) 2.414(2) yes
Si(6) C(19) 1.916(7) yes
Si(6) C(22) 1.909(6) yes
Si(7) Si(8) 2.359(2) yes
Si(7) C(25) 1.929(5) yes
Si(8) Si(9) 2.407(2) yes
Si(8) C(28) 1.918(5) yes
Si(9) Si(10) 2.359(2) yes
Si(9) C(31) 1.919(4) yes
Si(10) Si(11) 2.398(2) yes
Si(10) C(34) 1.921(5) yes
Si(11) Si(12) 2.364(2) yes
Si(11) Si(16) 2.402(2) yes
Si(11) C(37) 1.912(5) yes
Si(12) Si(13) 2.413(2) yes
Si(12) Si(15) 2.385(2) yes
Si(12) C(40) 1.924(5) yes
Si(13) Si(14) 2.415(2) yes
Si(13) C(43) 1.923(6) yes
Si(13) C(46) 1.923(6) yes
Si(14) Si(15) 2.392(2) yes
Si(14) C(49) 1.936(6) yes
Si(14) C(52) 1.913(6) yes
Si(15) Si(16) 2.402(2) yes
Si(15) C(55) 1.908(5) yes
Si(16) C(58) 1.920(5) yes
C(1) C(2) 1.538(7) yes
C(1) C(3) 1.533(7) yes
C(4) C(5) 1.559(8) yes
C(4) C(6) 1.541(8) yes
C(7) C(8) 1.537(10) yes
C(7) C(9) 1.55(1) yes
C(10) C(11) 1.524(8) yes
C(10) C(12) 1.528(8) yes
C(13) C(14) 1.526(9) yes
C(13) C(15) 1.53(1) yes
C(16) C(17) 1.52(1) yes
C(16) C(18) 1.53(1) yes
C(19) C(20) 1.60(1) yes
C(19) C(21) 1.51(1) yes
C(22) C(23) 1.55(1) yes
C(22) C(24) 1.526(9) yes
C(25) C(26) 1.530(8) yes
C(25) C(27) 1.532(7) yes
C(28) C(29) 1.510(8) yes
C(28) C(30) 1.531(8) yes
C(31) C(32) 1.532(8) yes
C(31) C(33) 1.531(7) yes
C(34) C(35) 1.511(8) yes
C(34) C(36) 1.508(7) yes
C(37) C(38) 1.531(7) yes
C(37) C(39) 1.526(7) yes
C(40) C(41) 1.527(8) yes
C(40) C(42) 1.538(8) yes
C(43) C(44) 1.536(8) yes
C(43) C(45) 1.529(8) yes
C(46) C(47) 1.557(9) yes
C(46) C(48) 1.539(9) yes
C(49) C(50) 1.534(9) yes
C(49) C(51) 1.512(8) yes
C(52) C(53) 1.542(9) yes
C(52) C(54) 1.546(9) yes
C(55) C(56) 1.530(8) yes
C(55) C(57) 1.561(8) yes
C(58) C(59) 1.524(9) yes
C(58) C(60) 1.523(8) yes
C(61) C(62) 1.43(3) yes
C(62) C(63) 1.48(2) yes
C(63) C(64) 1.24(2) yes
C(64) C(65) 1.66(2) yes
